data_7002541
loop_
_publ_author_name
'Lin, Ya-Chi'
'Yu, Kuo-Hsuan'
'Huang, Shou-Ling'
'Liu, Yi-Hung'
'Wang, Yu'
'Liu, Shiuh-Tzung'
'Chen, Jwu-Ting'

_publ_section_title
;
 Alternating ethylene-norbornene copolymerization catalyzed by cationic
 organopalladium complexes bearing hemilabile bidentate ligands of
 \a-amino-pyridines
;
_journal_issue 41
_journal_name_full 'Dalton Transactions'
_journal_page_first 9058
_journal_page_last 9067
_journal_paper_doi 10.1039/b912068h
_journal_year 2009
_chemical_formula_sum 'C20 H27 B F4 N4 Pd'
_chemical_formula_weight 516.67
_chemical_name_systematic
;
?
;
_space_group_IT_number 14
_symmetry_cell_setting monoclinic
_symmetry_space_group_name_Hall '-P 2ybc'
_symmetry_space_group_name_H-M 'P 1 21/c 1'
_atom_sites_solution_hydrogens geom
_atom_sites_solution_primary direct
_atom_sites_solution_secondary difmap
_audit_creation_method SHELXL-97
_cell_angle_alpha 90.00
_cell_angle_beta 112.3550(8)
_cell_angle_gamma 90.00
_cell_formula_units_Z 4
_cell_length_a 11.71270(10)
_cell_length_b 15.1903(2)
_cell_length_c 13.7906(2)
_cell_measurement_reflns_used 43029
_cell_measurement_temperature 295(2)
_cell_measurement_theta_max 27.5
_cell_measurement_theta_min 1
_cell_volume 2269.21(5)
_computing_cell_refinement 'HKL Denzo & Scalepack (Otwinowski & Minor)'
_computing_data_collection 'COLLECT (Nonius BV)'
_computing_data_reduction 'HKL Denzo & Scalepack (Otwinowski & Minor)'
_computing_molecular_graphics SHELXTL
_computing_publication_material SHELXTL
_computing_structure_refinement 'SHELXL-97 (Sheldrick, 1997)'
_computing_structure_solution 'SHELXS-97 (Sheldrick, 1990)'
_diffrn_ambient_temperature 295(2)
_diffrn_measured_fraction_theta_full 0.988
_diffrn_measured_fraction_theta_max 0.988
_diffrn_measurement_device_type 'Nonius KappaCCD'
_diffrn_measurement_method CCD
_diffrn_radiation_monochromator graphite
_diffrn_radiation_source 'fine-focus sealed tube'
_diffrn_radiation_type MoK\a
_diffrn_radiation_wavelength 0.71073
_diffrn_reflns_av_R_equivalents 0.0473
_diffrn_reflns_av_sigmaI/netI 0.0349
_diffrn_reflns_limit_h_max 14
_diffrn_reflns_limit_h_min -15
_diffrn_reflns_limit_k_max 19
_diffrn_reflns_limit_k_min -19
_diffrn_reflns_limit_l_max 17
_diffrn_reflns_limit_l_min -17
_diffrn_reflns_number 17211
_diffrn_reflns_theta_full 27.49
_diffrn_reflns_theta_max 27.49
_diffrn_reflns_theta_min 1.88
_exptl_absorpt_coefficient_mu 0.863
_exptl_absorpt_correction_T_max 0.849
_exptl_absorpt_correction_T_min 0.702
_exptl_absorpt_correction_type multi-scan
_exptl_absorpt_process_details
;
multi-scan from symmetry-related measurements
Sortav (Blessing 1995)
;
_exptl_crystal_colour yellow
_exptl_crystal_density_diffrn 1.512
_exptl_crystal_density_method 'not measured'
_exptl_crystal_description plate
_exptl_crystal_F_000 1048
_exptl_crystal_size_max 0.30
_exptl_crystal_size_mid 0.25
_exptl_crystal_size_min 0.20
_refine_diff_density_max 1.112
_refine_diff_density_min -0.709
_refine_diff_density_rms 0.186
_refine_ls_extinction_coef 0.040(3)
_refine_ls_extinction_expression Fc^*^=kFc[1+0.001xFc^2^\l^3^/sin(2\q)]^-1/4^
_refine_ls_extinction_method SHELXL
_refine_ls_goodness_of_fit_ref 1.125
_refine_ls_hydrogen_treatment mixed
_refine_ls_matrix_type full
_refine_ls_number_parameters 276
_refine_ls_number_reflns 5135
_refine_ls_number_restraints 0
_refine_ls_restrained_S_all 1.125
_refine_ls_R_factor_all 0.0555
_refine_ls_R_factor_gt 0.0441
_refine_ls_shift/su_max 0.002
_refine_ls_shift/su_mean 0.000
_refine_ls_structure_factor_coef Fsqd
_refine_ls_weighting_details 'calc w=1/[\s^2^(Fo^2^)+(0.0782P)^2^+1.2511P] where P=(Fo^2^+2Fc^2^)/3'
_refine_ls_weighting_scheme calc
_refine_ls_wR_factor_gt 0.1214
_refine_ls_wR_factor_ref 0.1381
_reflns_number_gt 4366
_reflns_number_total 5135
_reflns_threshold_expression >2sigma(I)
_cod_data_source_file b912068h.txt
_cod_data_source_block ic11859
_cod_depositor_comments
;
The following automatic conversions were performed:
'_symmetry_cell_setting' value 'Monoclinic' changed to 'monoclinic'
according to '/home/saulius/struct/CIF-dictionaries/cif_core.dic'
dictionary named 'cif_core.dic' version 2.4.1 from 2010-06-29.

Automatic conversion script
Id: cif_fix_enum 1527 2010-12-29 10:47:43Z saulius 
;
_cod_original_sg_symbol_H-M P2(1)/c
_cod_database_code 7002541

loop_
_symmetry_equiv_pos_as_xyz
'x, y, z'
'-x, y+1/2, -z+1/2'
'-x, -y, -z'
'x, -y-1/2, z-1/2'

loop_
_atom_site_label
_atom_site_type_symbol
_atom_site_fract_x
_atom_site_fract_y
_atom_site_fract_z
_atom_site_U_iso_or_equiv
_atom_site_adp_type
_atom_site_occupancy
_atom_site_symmetry_multiplicity
_atom_site_calc_flag
_atom_site_refinement_flags
_atom_site_disorder_assembly
_atom_site_disorder_group
Pd1 Pd 0.76667(2) 0.140662(15) 0.063315(18) 0.04288(15) Uani 1 1 d . . .
N1 N 0.6585(3) 0.07580(19) 0.1343(2) 0.0501(7) Uani 1 1 d . . .
N2 N 0.7253(3) 0.24780(18) 0.1375(2) 0.0411(6) Uani 1 1 d . . .
H2 H 0.673(4) 0.262(2) 0.101(3) 0.036(11) Uiso 1 1 d . . .
N3 N 0.7973(3) 0.0356(2) -0.0112(3) 0.0571(8) Uani 1 1 d . . .
C1 C 0.8633(4) 0.2165(3) 0.0009(3) 0.0594(9) Uani 1 1 d . . .
H1A H 0.9052 0.1796 -0.0315 0.089 Uiso 1 1 calc R . .
H1B H 0.9228 0.2508 0.0553 0.089 Uiso 1 1 calc R . .
H1C H 0.8078 0.2552 -0.0507 0.089 Uiso 1 1 calc R . .
C2 C 0.6177(4) -0.0086(3) 0.1182(4) 0.0631(10) Uani 1 1 d . . .
H2A H 0.6447 -0.0451 0.0771 0.076 Uiso 1 1 calc R . .
C3 C 0.5381(5) -0.0420(3) 0.1604(4) 0.0749(12) Uani 1 1 d . . .
H3A H 0.5117 -0.1002 0.1483 0.090 Uiso 1 1 calc R . .
C4 C 0.4977(5) 0.0118(3) 0.2207(4) 0.0739(12) Uani 1 1 d . . .
H4A H 0.4439 -0.0096 0.2504 0.089 Uiso 1 1 calc R . .
C5 C 0.5380(4) 0.0978(3) 0.2370(3) 0.0606(9) Uani 1 1 d . . .
H5A H 0.5105 0.1354 0.2767 0.073 Uiso 1 1 calc R . .
C6 C 0.6192(3) 0.1277(2) 0.1938(3) 0.0471(7) Uani 1 1 d . . .
C7 C 0.6797(3) 0.2172(2) 0.2207(3) 0.0467(7) Uani 1 1 d . . .
H7A H 0.7530 0.2098 0.2853 0.056 Uiso 1 1 calc R . .
C8 C 0.6004(5) 0.2859(3) 0.2436(4) 0.0694(12) Uani 1 1 d . . .
H8A H 0.5737 0.2645 0.2970 0.104 Uiso 1 1 calc R . .
H8B H 0.5297 0.2979 0.1809 0.104 Uiso 1 1 calc R . .
H8C H 0.6473 0.3389 0.2673 0.104 Uiso 1 1 calc R . .
C9 C 0.8126(3) 0.3205(2) 0.1755(2) 0.0424(7) Uani 1 1 d . . .
C10 C 0.9312(3) 0.3043(2) 0.2494(3) 0.0457(7) Uani 1 1 d . . .
C11 C 1.0100(4) 0.3762(3) 0.2873(3) 0.0579(9) Uani 1 1 d . . .
H11A H 1.0884 0.3672 0.3381 0.069 Uiso 1 1 calc R . .
C12 C 0.9743(4) 0.4597(3) 0.2513(3) 0.0648(10) Uani 1 1 d . . .
H12A H 1.0283 0.5066 0.2775 0.078 Uiso 1 1 calc R . .
C13 C 0.8586(4) 0.4743(2) 0.1765(3) 0.0621(10) Uani 1 1 d . . .
H13A H 0.8351 0.5313 0.1526 0.075 Uiso 1 1 calc R . .
C14 C 0.7760(3) 0.4052(2) 0.1359(3) 0.0504(8) Uani 1 1 d . . .
C15 C 0.9807(4) 0.2138(3) 0.2896(3) 0.0558(9) Uani 1 1 d . . .
H15A H 0.9177 0.1706 0.2580 0.084 Uiso 1 1 calc R . .
H15B H 1.0051 0.2122 0.3644 0.084 Uiso 1 1 calc R . .
H15C H 1.0509 0.2013 0.2721 0.084 Uiso 1 1 calc R . .
C16 C 0.6523(4) 0.4243(3) 0.0511(4) 0.0676(11) Uani 1 1 d . . .
H16A H 0.6061 0.3707 0.0306 0.101 Uiso 1 1 calc R . .
H16B H 0.6639 0.4495 -0.0083 0.101 Uiso 1 1 calc R . .
H16C H 0.6079 0.4651 0.0770 0.101 Uiso 1 1 calc R . .
C17 C 0.8091(4) -0.0265(3) -0.0519(3) 0.0610(9) Uani 1 1 d . . .
C18 C 0.8230(6) -0.1077(4) -0.1019(5) 0.0908(16) Uani 1 1 d . . .
H18A H 0.9092 -0.1193 -0.0843 0.136 Uiso 1 1 calc R . .
H18B H 0.7824 -0.1019 -0.1766 0.136 Uiso 1 1 calc R . .
H18C H 0.7867 -0.1554 -0.0781 0.136 Uiso 1 1 calc R . .
B1 B 0.3616(5) 0.2331(3) 0.4215(5) 0.0689(13) Uani 1 1 d . . .
F1 F 0.2971(4) 0.2931(3) 0.4500(5) 0.1512(18) Uani 1 1 d . . .
F2 F 0.4843(3) 0.2545(2) 0.4549(3) 0.0992(10) Uani 1 1 d . . .
F3 F 0.3133(6) 0.2385(6) 0.3186(4) 0.226(4) Uani 1 1 d . . .
F4 F 0.3466(6) 0.1565(3) 0.4527(10) 0.249(5) Uani 1 1 d . . .
N4 N 0.8432(5) 0.4526(4) -0.1028(4) 0.0976(15) Uani 1 1 d . . .
C19 C 0.8427(6) 0.5196(6) -0.0976(5) 0.0902(16) Uani 1 1 d . . .
C20 C 0.8455(8) 0.6189(5) -0.0894(7) 0.123(3) Uani 1 1 d . . .
H20A H 0.9296 0.6389 -0.0639 0.184 Uiso 1 1 calc R . .
H20B H 0.8078 0.6370 -0.0418 0.184 Uiso 1 1 calc R . .
H20C H 0.8010 0.6439 -0.1573 0.184 Uiso 1 1 calc R . .

loop_
_atom_site_aniso_label
_atom_site_aniso_U_11
_atom_site_aniso_U_22
_atom_site_aniso_U_33
_atom_site_aniso_U_23
_atom_site_aniso_U_13
_atom_site_aniso_U_12
Pd1 0.0490(2) 0.0378(2) 0.0428(2) -0.00236(8) 0.01845(13) 0.00213(9)
N1 0.0575(17) 0.0375(14) 0.0566(17) -0.0016(12) 0.0231(14) -0.0045(12)
N2 0.0436(15) 0.0354(14) 0.0427(15) 0.0010(11) 0.0147(13) 0.0017(12)
N3 0.067(2) 0.0468(17) 0.0605(18) -0.0049(14) 0.0269(16) 0.0032(14)
C1 0.072(2) 0.059(2) 0.060(2) 0.0009(17) 0.039(2) -0.0024(18)
C2 0.082(3) 0.042(2) 0.070(2) -0.0059(17) 0.035(2) -0.0075(18)
C3 0.088(3) 0.049(2) 0.096(3) -0.002(2) 0.044(3) -0.019(2)
C4 0.082(3) 0.064(3) 0.088(3) 0.004(2) 0.046(3) -0.018(2)
C5 0.067(2) 0.058(2) 0.065(2) -0.0002(18) 0.035(2) -0.0062(18)
C6 0.0482(18) 0.0420(17) 0.0495(18) 0.0003(13) 0.0167(15) -0.0003(13)
C7 0.0545(19) 0.0397(17) 0.0513(18) -0.0029(13) 0.0259(15) -0.0019(14)
C8 0.087(3) 0.046(2) 0.098(3) -0.006(2) 0.060(3) 0.0027(19)
C9 0.0498(17) 0.0369(16) 0.0425(16) -0.0018(12) 0.0196(14) -0.0014(13)
C10 0.0501(18) 0.0428(17) 0.0450(17) -0.0006(13) 0.0188(14) -0.0007(14)
C11 0.053(2) 0.060(2) 0.054(2) -0.0060(17) 0.0134(17) -0.0100(17)
C12 0.072(3) 0.049(2) 0.067(2) -0.0089(18) 0.019(2) -0.0184(18)
C13 0.078(3) 0.0365(18) 0.070(2) -0.0002(16) 0.026(2) -0.0068(17)
C14 0.058(2) 0.0373(17) 0.0540(19) 0.0009(14) 0.0196(16) 0.0011(14)
C15 0.0527(19) 0.052(2) 0.056(2) 0.0036(16) 0.0133(16) 0.0077(16)
C16 0.071(3) 0.044(2) 0.075(3) 0.0129(18) 0.014(2) 0.0070(18)
C17 0.068(2) 0.054(2) 0.065(2) -0.0060(18) 0.030(2) 0.0038(18)
C18 0.117(4) 0.067(3) 0.098(4) -0.022(3) 0.052(3) 0.010(3)
B1 0.053(2) 0.059(3) 0.090(4) -0.002(2) 0.022(2) -0.002(2)
F1 0.115(3) 0.133(4) 0.217(5) -0.032(3) 0.076(3) 0.022(3)
F2 0.0549(14) 0.090(2) 0.131(3) 0.0255(18) 0.0102(16) -0.0056(14)
F3 0.127(4) 0.426(12) 0.109(4) -0.072(6) 0.028(3) -0.067(5)
F4 0.125(4) 0.088(3) 0.529(16) 0.077(5) 0.119(7) -0.009(3)
N4 0.108(4) 0.091(4) 0.095(3) -0.015(3) 0.039(3) -0.010(3)
C19 0.080(3) 0.121(5) 0.073(3) -0.017(3) 0.033(3) -0.015(4)
C20 0.151(7) 0.109(5) 0.127(6) -0.044(5) 0.074(6) -0.042(5)

loop_
_atom_type_symbol
_atom_type_description
_atom_type_scat_dispersion_real
_atom_type_scat_dispersion_imag
_atom_type_scat_source
C C 0.0033 0.0016 'International Tables Vol C Tables 4.2.6.8 and 6.1.1.4'
H H 0.0000 0.0000 'International Tables Vol C Tables 4.2.6.8 and 6.1.1.4'
B B 0.0013 0.0007 'International Tables Vol C Tables 4.2.6.8 and 6.1.1.4'
N N 0.0061 0.0033 'International Tables Vol C Tables 4.2.6.8 and 6.1.1.4'
F F 0.0171 0.0103 'International Tables Vol C Tables 4.2.6.8 and 6.1.1.4'
Pd Pd -0.9988 1.0072 'International Tables Vol C Tables 4.2.6.8 and 6.1.1.4'

loop_
_geom_angle_atom_site_label_1
_geom_angle_atom_site_label_2
_geom_angle_atom_site_label_3
_geom_angle
_geom_angle_site_symmetry_1
_geom_angle_site_symmetry_3
_geom_angle_publ_flag
N3 Pd1 C1 89.84(15) . . ?
N3 Pd1 N2 177.04(13) . . ?
C1 Pd1 N2 92.07(14) . . ?
N3 Pd1 N1 97.00(12) . . ?
C1 Pd1 N1 173.01(14) . . ?
N2 Pd1 N1 81.03(11) . . ?
C6 N1 C2 118.4(3) . . ?
C6 N1 Pd1 114.5(2) . . ?
C2 N1 Pd1 126.8(3) . . ?
C9 N2 C7 111.2(3) . . ?
C9 N2 Pd1 120.5(2) . . ?
C7 N2 Pd1 110.4(2) . . ?
C9 N2 H2 111(3) . . ?
C7 N2 H2 100(3) . . ?
Pd1 N2 H2 101(3) . . ?
C17 N3 Pd1 175.7(4) . . ?
Pd1 C1 H1A 109.5 . . ?
Pd1 C1 H1B 109.5 . . ?
H1A C1 H1B 109.5 . . ?
Pd1 C1 H1C 109.5 . . ?
H1A C1 H1C 109.5 . . ?
H1B C1 H1C 109.5 . . ?
N1 C2 C3 122.3(4) . . ?
N1 C2 H2A 118.9 . . ?
C3 C2 H2A 118.9 . . ?
C2 C3 C4 119.0(4) . . ?
C2 C3 H3A 120.5 . . ?
C4 C3 H3A 120.5 . . ?
C3 C4 C5 119.2(4) . . ?
C3 C4 H4A 120.4 . . ?
C5 C4 H4A 120.4 . . ?
C6 C5 C4 119.4(4) . . ?
C6 C5 H5A 120.3 . . ?
C4 C5 H5A 120.3 . . ?
N1 C6 C5 121.7(3) . . ?
N1 C6 C7 116.2(3) . . ?
C5 C6 C7 121.7(3) . . ?
C8 C7 N2 111.7(3) . . ?
C8 C7 C6 113.9(3) . . ?
N2 C7 C6 110.9(3) . . ?
C8 C7 H7A 106.6 . . ?
N2 C7 H7A 106.6 . . ?
C6 C7 H7A 106.6 . . ?
C7 C8 H8A 109.5 . . ?
C7 C8 H8B 109.5 . . ?
H8A C8 H8B 109.5 . . ?
C7 C8 H8C 109.5 . . ?
H8A C8 H8C 109.5 . . ?
H8B C8 H8C 109.5 . . ?
C10 C9 C14 121.2(3) . . ?
C10 C9 N2 119.6(3) . . ?
C14 C9 N2 119.1(3) . . ?
C11 C10 C9 117.8(3) . . ?
C11 C10 C15 117.8(3) . . ?
C9 C10 C15 124.3(3) . . ?
C12 C11 C10 121.5(4) . . ?
C12 C11 H11A 119.3 . . ?
C10 C11 H11A 119.3 . . ?
C11 C12 C13 120.0(4) . . ?
C11 C12 H12A 120.0 . . ?
C13 C12 H12A 120.0 . . ?
C12 C13 C14 121.1(4) . . ?
C12 C13 H13A 119.4 . . ?
C14 C13 H13A 119.4 . . ?
C13 C14 C9 118.2(3) . . ?
C13 C14 C16 118.9(3) . . ?
C9 C14 C16 122.9(3) . . ?
C10 C15 H15A 109.5 . . ?
C10 C15 H15B 109.5 . . ?
H15A C15 H15B 109.5 . . ?
C10 C15 H15C 109.5 . . ?
H15A C15 H15C 109.5 . . ?
H15B C15 H15C 109.5 . . ?
C14 C16 H16A 109.5 . . ?
C14 C16 H16B 109.5 . . ?
H16A C16 H16B 109.5 . . ?
C14 C16 H16C 109.5 . . ?
H16A C16 H16C 109.5 . . ?
H16B C16 H16C 109.5 . . ?
N3 C17 C18 178.3(5) . . ?
C17 C18 H18A 109.5 . . ?
C17 C18 H18B 109.5 . . ?
H18A C18 H18B 109.5 . . ?
C17 C18 H18C 109.5 . . ?
H18A C18 H18C 109.5 . . ?
H18B C18 H18C 109.5 . . ?
F4 B1 F3 111.3(7) . . ?
F4 B1 F1 110.9(6) . . ?
F3 B1 F1 102.4(6) . . ?
F4 B1 F2 111.4(5) . . ?
F3 B1 F2 108.3(5) . . ?
F1 B1 F2 112.1(5) . . ?
N4 C19 C20 178.5(8) . . ?
C19 C20 H20A 109.5 . . ?
C19 C20 H20B 109.5 . . ?
H20A C20 H20B 109.5 . . ?
C19 C20 H20C 109.5 . . ?
H20A C20 H20C 109.5 . . ?
H20B C20 H20C 109.5 . . ?

loop_
_geom_bond_atom_site_label_1
_geom_bond_atom_site_label_2
_geom_bond_distance
_geom_bond_site_symmetry_2
_geom_bond_publ_flag
Pd1 N3 2.003(3) . ?
Pd1 C1 2.022(4) . ?
Pd1 N2 2.075(3) . ?
Pd1 N1 2.116(3) . ?
N1 C6 1.338(5) . ?
N1 C2 1.357(5) . ?
N2 C9 1.460(4) . ?
N2 C7 1.512(4) . ?
N2 H2 0.67(4) . ?
N3 C17 1.133(5) . ?
C1 H1A 0.9600 . ?
C1 H1B 0.9600 . ?
C1 H1C 0.9600 . ?
C2 C3 1.370(6) . ?
C2 H2A 0.9300 . ?
C3 C4 1.372(7) . ?
C3 H3A 0.9300 . ?
C4 C5 1.379(6) . ?
C4 H4A 0.9300 . ?
C5 C6 1.378(5) . ?
C5 H5A 0.9300 . ?
C6 C7 1.513(5) . ?
C7 C8 1.508(5) . ?
C7 H7A 0.9800 . ?
C8 H8A 0.9600 . ?
C8 H8B 0.9600 . ?
C8 H8C 0.9600 . ?
C9 C10 1.397(5) . ?
C9 C14 1.399(5) . ?
C10 C11 1.397(5) . ?
C10 C15 1.512(5) . ?
C11 C12 1.367(6) . ?
C11 H11A 0.9300 . ?
C12 C13 1.373(6) . ?
C12 H12A 0.9300 . ?
C13 C14 1.393(5) . ?
C13 H13A 0.9300 . ?
C14 C16 1.504(5) . ?
C15 H15A 0.9600 . ?
C15 H15B 0.9600 . ?
C15 H15C 0.9600 . ?
C16 H16A 0.9600 . ?
C16 H16B 0.9600 . ?
C16 H16C 0.9600 . ?
C17 C18 1.452(6) . ?
C18 H18A 0.9600 . ?
C18 H18B 0.9600 . ?
C18 H18C 0.9600 . ?
B1 F4 1.275(7) . ?
B1 F3 1.314(8) . ?
B1 F1 1.336(7) . ?
B1 F2 1.370(6) . ?
N4 C19 1.021(8) . ?
C19 C20 1.512(10) . ?
C20 H20A 0.9600 . ?
C20 H20B 0.9600 . ?
C20 H20C 0.9600 . ?
